data_4302447
loop_
_publ_author_name
'Bao-xia Dong'
'Qiang Xu'

_publ_section_title
;
Investigation of Flexible Organic Ligands in the Molybdate System: Delicate
Influence of a Peripheral Cluster Environment on the Isopolymolybdate
Frameworks
;
_journal_name_full 'Inorganic Chemistry'
_journal_page_first 5861
_journal_page_last 5873
_journal_paper_doi 10.1021/ic900128t
_journal_volume 48
_journal_year 2009
_chemical_formula_sum 'C28 H28 Ag2 Mo4 N8 O13'
_chemical_formula_weight 1284.08
_chemical_name_systematic
; 
 ? 
;
_space_group_IT_number 14
_symmetry_cell_setting monoclinic
_symmetry_space_group_name_Hall '-P 2yn'
_symmetry_space_group_name_H-M 'P 1 21/n 1'
_atom_sites_solution_hydrogens geom
_atom_sites_solution_primary direct
_atom_sites_solution_secondary difmap
_audit_creation_method SHELXL-97
_cell_angle_alpha 90.00
_cell_angle_beta 108.10(3)
_cell_angle_gamma 90.00
_cell_formula_units_Z 4
_cell_length_a 12.700(3)
_cell_length_b 23.150(5)
_cell_length_c 13.200(3)
_cell_measurement_reflns_used 6491
_cell_measurement_temperature 293(2)
_cell_measurement_theta_max 25.0
_cell_measurement_theta_min 3.10
_cell_volume 3688.8(16)
_computing_cell_refinement 'Bruker XSCANS'
_computing_data_collection 'Bruker XSCANS'
_computing_data_reduction 'Bruker SHELXTL'
_computing_molecular_graphics 'Bruker SHELXTL'
_computing_publication_material 'Bruker SHELXTL'
_computing_structure_refinement 'SHELXL-97 (Sheldrick, 1997)'
_computing_structure_solution 'SHELXS-97 (Sheldrick, 1990)'
_diffrn_ambient_temperature 293(2)
_diffrn_measured_fraction_theta_full 0.986
_diffrn_measured_fraction_theta_max 0.986
_diffrn_measurement_device_type 'Bruker P4'
_diffrn_measurement_method '\w scans'
_diffrn_radiation_monochromator graphite
_diffrn_radiation_source 'fine-focus sealed tube'
_diffrn_radiation_type MoK\a
_diffrn_radiation_wavelength 0.71073
_diffrn_reflns_av_R_equivalents 0.0966
_diffrn_reflns_av_sigmaI/netI 0.0791
_diffrn_reflns_limit_h_max 13
_diffrn_reflns_limit_h_min -15
_diffrn_reflns_limit_k_max 27
_diffrn_reflns_limit_k_min -26
_diffrn_reflns_limit_l_max 15
_diffrn_reflns_limit_l_min -15
_diffrn_reflns_number 27215
_diffrn_reflns_theta_full 25.00
_diffrn_reflns_theta_max 25.00
_diffrn_reflns_theta_min 3.10
_diffrn_standards_decay_% 0
_diffrn_standards_interval_count 0
_diffrn_standards_interval_time .
_diffrn_standards_number 0
_exptl_absorpt_coefficient_mu 2.433
_exptl_absorpt_correction_T_max 0.586
_exptl_absorpt_correction_T_min 0.550
_exptl_absorpt_correction_type none
_exptl_absorpt_process_details none
_exptl_crystal_colour colorless
_exptl_crystal_density_diffrn 2.312
_exptl_crystal_density_method 'not measured'
_exptl_crystal_description block
_exptl_crystal_F_000 2472
_exptl_crystal_size_max 0.25
_exptl_crystal_size_mid 0.22
_exptl_crystal_size_min 0.22
_refine_diff_density_max 1.067
_refine_diff_density_min -1.342
_refine_diff_density_rms 0.241
_refine_ls_extinction_coef 0.0016(3)
_refine_ls_extinction_expression Fc^*^=kFc[1+0.001xFc^2^\l^3^/sin(2\q)]^-1/4^
_refine_ls_extinction_method SHELXL
_refine_ls_goodness_of_fit_ref 1.054
_refine_ls_hydrogen_treatment constr
_refine_ls_matrix_type full
_refine_ls_number_parameters 497
_refine_ls_number_reflns 6400
_refine_ls_number_restraints 0
_refine_ls_restrained_S_all 1.054
_refine_ls_R_factor_all 0.1190
_refine_ls_R_factor_gt 0.0591
_refine_ls_shift/su_max 0.000
_refine_ls_shift/su_mean 0.000
_refine_ls_structure_factor_coef Fsqd
_refine_ls_weighting_details 'calc w=1/[\s^2^(Fo^2^)+(0.1193P)^2^+0.0000P] where P=(Fo^2^+2Fc^2^)/3'
_refine_ls_weighting_scheme calc
_refine_ls_wR_factor_gt 0.1474
_refine_ls_wR_factor_ref 0.2115
_reflns_number_gt 3824
_reflns_number_total 6400
_reflns_threshold_expression >2sigma(I)
_cod_data_source_file ic900128t_si_002_12.cif
_cod_data_source_block compound12
_cod_depositor_comments
;
The following automatic conversions were performed:
'_symmetry_cell_setting' value 'Monoclinic' changed to 'monoclinic'
according to '/home/saulius/struct/CIF-dictionaries/cif_core.dic'
dictionary named 'cif_core.dic' version 2.4.1 from 2010-06-29.

Automatic conversion script
Id: cif_fix_enum 1527 2010-12-29 10:47:43Z saulius 
;
_cod_original_cell_volume 3688.8(13)
_cod_database_code 4302447

loop_
_symmetry_equiv_pos_as_xyz
'x, y, z'
'-x+1/2, y+1/2, -z+1/2'
'-x, -y, -z'
'x-1/2, -y-1/2, z-1/2'

loop_
_atom_site_label
_atom_site_type_symbol
_atom_site_fract_x
_atom_site_fract_y
_atom_site_fract_z
_atom_site_U_iso_or_equiv
_atom_site_adp_type
_atom_site_occupancy
_atom_site_symmetry_multiplicity
_atom_site_calc_flag
_atom_site_refinement_flags
_atom_site_disorder_assembly
_atom_site_disorder_group
Mo1 Mo 0.82282(8) 0.10398(4) 0.90543(9) 0.0419(3) Uani 1 1 d . . .
Mo2 Mo 1.19587(11) 0.01271(6) 1.26294(13) 0.0655(4) Uani 1 1 d . . .
Mo3 Mo 1.09772(8) 0.03908(4) 0.94810(9) 0.0397(3) Uani 1 1 d . . .
Mo4 Mo 0.99807(9) 0.11307(5) 1.15074(9) 0.0458(3) Uani 1 1 d . . .
Ag1 Ag 1.14243(8) 0.26992(5) 1.29995(8) 0.0517(3) Uani 1 1 d . . .
Ag2 Ag 1.32047(12) 0.51516(6) 1.81707(13) 0.0894(5) Uani 1 1 d . . .
C1 C 1.0211(10) 0.2821(6) 1.0618(10) 0.048(3) Uani 1 1 d . . .
H1A H 1.0127 0.2422 1.0575 0.057 Uiso 1 1 calc R . .
C2 C 1.0656(12) 0.3678(6) 1.1221(13) 0.063(4) Uani 1 1 d . . .
H2A H 1.0949 0.3984 1.1677 0.075 Uiso 1 1 calc R . .
C3 C 1.0163(12) 0.3723(6) 1.0166(12) 0.061(4) Uani 1 1 d . . .
H3A H 1.0028 0.4062 0.9767 0.073 Uiso 1 1 calc R . .
C4 C 0.9492(11) 0.2974(6) 0.8673(11) 0.055(4) Uani 1 1 d . . .
H4A H 0.9102 0.3286 0.8221 0.067 Uiso 1 1 calc R . .
H4B H 0.8978 0.2656 0.8611 0.067 Uiso 1 1 calc R . .
C5 C 1.0451(11) 0.2780(6) 1.8313(11) 0.053(3) Uani 1 1 d . . .
C6 C 1.1031(11) 0.3173(6) 1.7946(11) 0.054(3) Uani 1 1 d . . .
H6A H 1.0822 0.3559 1.7905 0.065 Uiso 1 1 calc R . .
C7 C 1.1942(10) 0.3008(7) 1.7623(11) 0.057(4) Uani 1 1 d . . .
H7A H 1.2324 0.3283 1.7359 0.069 Uiso 1 1 calc R . .
C8 C 1.2266(10) 0.2438(6) 1.7699(10) 0.049(3) Uani 1 1 d . . .
C9 C 1.1670(11) 0.2045(6) 1.8117(11) 0.056(4) Uani 1 1 d . . .
H9A H 1.1891 0.1660 1.8207 0.067 Uiso 1 1 calc R . .
C10 C 1.0765(12) 0.2221(6) 1.8396(12) 0.060(4) Uani 1 1 d . . .
H10A H 1.0363 0.1951 1.8646 0.072 Uiso 1 1 calc R . .
C11 C 1.3241(11) 0.2263(7) 1.7324(11) 0.058(4) Uani 1 1 d . . .
H11A H 1.3772 0.2577 1.7448 0.070 Uiso 1 1 calc R . .
H11B H 1.3608 0.1929 1.7721 0.070 Uiso 1 1 calc R . .
C12 C 1.2575(10) 0.2522(6) 1.5410(12) 0.053(4) Uani 1 1 d . . .
H12A H 1.2686 0.2917 1.5524 0.064 Uiso 1 1 calc R . .
C13 C 1.2602(13) 0.1606(6) 1.5690(14) 0.069(4) Uani 1 1 d . . .
H13A H 1.2720 0.1247 1.6024 0.082 Uiso 1 1 calc R . .
C14 C 1.2180(11) 0.1691(6) 1.4651(13) 0.060(4) Uani 1 1 d . . .
H14A H 1.1948 0.1403 1.4139 0.072 Uiso 1 1 calc R . .
C15 C 1.5137(11) 0.6040(6) 1.8721(13) 0.057(4) Uani 1 1 d . . .
H15A H 1.5068 0.6091 1.8004 0.069 Uiso 1 1 calc R . .
C16 C 1.4906(13) 0.5734(6) 2.0145(13) 0.067(4) Uani 1 1 d . . .
H16A H 1.4634 0.5537 2.0625 0.081 Uiso 1 1 calc R . .
C17 C 1.5731(14) 0.6127(7) 2.0419(12) 0.067(4) Uani 1 1 d . . .
H17A H 1.6141 0.6239 2.1104 0.081 Uiso 1 1 calc R . .
C18 C 0.8410(11) 0.1784(7) 1.5636(13) 0.066(4) Uani 1 1 d . . .
H18A H 0.8300 0.1737 1.6327 0.080 Uiso 1 1 calc R . .
H18B H 0.7696 0.1731 1.5098 0.080 Uiso 1 1 calc R . .
C19 C 0.8795(10) 0.2387(6) 1.5555(10) 0.052(4) Uani 1 1 d . . .
C20 C 0.8205(10) 0.2840(6) 1.5827(11) 0.051(3) Uani 1 1 d . . .
H20A H 0.7625 0.2758 1.6095 0.061 Uiso 1 1 calc R . .
C21 C 0.8473(10) 0.3396(6) 1.5704(12) 0.061(4) Uani 1 1 d . . .
H21A H 0.8078 0.3691 1.5897 0.073 Uiso 1 1 calc R . .
C22 C 0.9343(11) 0.3538(6) 1.5288(12) 0.057(4) Uani 1 1 d . . .
C23 C 0.9886(10) 0.3088(6) 1.5032(11) 0.055(4) Uani 1 1 d . . .
H23A H 1.0450 0.3162 1.4738 0.066 Uiso 1 1 calc R . .
C24 C 0.9634(11) 0.2522(6) 1.5190(12) 0.057(4) Uani 1 1 d . . .
H24A H 1.0060 0.2227 1.5039 0.068 Uiso 1 1 calc R . .
C25 C 0.9626(12) 0.4140(6) 1.5065(14) 0.067(4) Uani 1 1 d . . .
H25A H 1.0063 0.4131 1.4579 0.081 Uiso 1 1 calc R . .
H25B H 0.8950 0.4352 1.4724 0.081 Uiso 1 1 calc R . .
C26 C 1.1354(12) 0.4488(6) 1.6434(14) 0.065(4) Uani 1 1 d . . .
H26A H 1.1845 0.4350 1.6094 0.078 Uiso 1 1 calc R . .
C27 C 1.0708(18) 0.4906(8) 1.758(2) 0.106(8) Uani 1 1 d . . .
H27A H 1.0658 0.5103 1.8179 0.127 Uiso 1 1 calc R . .
C28 C 0.9870(18) 0.4711(8) 1.679(2) 0.103(7) Uani 1 1 d . . .
H28A H 0.9127 0.4755 1.6733 0.124 Uiso 1 1 calc R . .
N1 N 1.0662(8) 0.3108(5) 1.1523(8) 0.050(3) Uani 1 1 d . . .
N2 N 0.9898(8) 0.3172(5) 0.9789(8) 0.047(3) Uani 1 1 d . . .
N3 N 1.2839(8) 0.2129(5) 1.6197(9) 0.049(3) Uani 1 1 d . . .
N4 N 1.2139(9) 0.2288(5) 1.4451(9) 0.052(3) Uani 1 1 d . . .
N5 N 1.4531(9) 0.5668(5) 1.9074(10) 0.058(3) Uani 1 1 d . . .
N6 N 1.5839(9) 0.6325(5) 1.9493(9) 0.052(3) Uani 1 1 d . . .
N7 N 1.0252(10) 0.4434(5) 1.6050(13) 0.073(4) Uani 1 1 d . . .
N8 N 1.1659(11) 0.4765(6) 1.7366(14) 0.079(4) Uani 1 1 d . . .
O1 O 1.2096(10) -0.0288(5) 1.3685(11) 0.098(4) Uani 1 1 d . . .
O2 O 1.0631(7) 0.0490(4) 1.2453(7) 0.053(2) Uani 1 1 d . . .
O3 O 0.9414(6) 0.1430(3) 1.0104(6) 0.0405(19) Uani 1 1 d . . .
O4 O 1.1258(7) 0.0699(4) 1.0749(7) 0.054(2) Uani 1 1 d . . .
O5 O 0.8903(10) 0.1255(6) 1.1956(9) 0.092(4) Uani 1 1 d . . .
O6 O 0.8073(7) 0.1509(4) 0.8033(7) 0.052(2) Uani 1 1 d . . .
O7 O 0.7608(7) 0.0343(4) 0.8313(8) 0.063(3) Uani 1 1 d . . .
O8 O 1.1959(7) 0.0587(4) 0.8935(8) 0.066(3) Uani 1 1 d . . .
O9 O 1.0894(10) 0.1655(4) 1.2036(9) 0.081(3) Uani 1 1 d . . .
O10 O 1.2944(9) 0.0636(5) 1.2993(9) 0.079(3) Uani 1 1 d . . .
O11 O 0.9703(8) 0.0626(4) 0.8633(8) 0.066(3) Uani 1 1 d . . .
O12 O 0.8999(7) 0.0380(4) 1.0416(7) 0.060(3) Uani 1 1 d . . .
O13 O 0.7156(7) 0.1193(4) 0.9512(9) 0.068(3) Uani 1 1 d . . .

loop_
_atom_site_aniso_label
_atom_site_aniso_U_11
_atom_site_aniso_U_22
_atom_site_aniso_U_33
_atom_site_aniso_U_23
_atom_site_aniso_U_13
_atom_site_aniso_U_12
Mo1 0.0435(6) 0.0373(6) 0.0439(7) -0.0013(5) 0.0122(5) 0.0028(4)
Mo2 0.0683(8) 0.0498(8) 0.0925(12) 0.0055(7) 0.0455(8) 0.0080(6)
Mo3 0.0393(6) 0.0372(6) 0.0449(7) 0.0055(5) 0.0165(5) -0.0012(4)
Mo4 0.0605(7) 0.0414(6) 0.0360(7) -0.0036(5) 0.0158(5) 0.0069(5)
Ag1 0.0558(6) 0.0594(7) 0.0379(7) -0.0011(5) 0.0117(5) -0.0031(5)
Ag2 0.0989(10) 0.0756(10) 0.0933(12) -0.0165(8) 0.0290(8) -0.0155(7)
C1 0.049(7) 0.063(9) 0.033(8) 0.009(7) 0.016(6) 0.000(6)
C2 0.082(10) 0.038(8) 0.064(11) -0.001(7) 0.018(8) -0.006(7)
C3 0.080(10) 0.050(9) 0.053(10) 0.002(7) 0.019(8) 0.004(7)
C4 0.057(8) 0.073(10) 0.042(9) -0.010(7) 0.022(6) -0.004(7)
C5 0.065(8) 0.063(9) 0.035(8) 0.000(7) 0.021(6) -0.008(7)
C6 0.058(8) 0.059(9) 0.046(9) -0.005(7) 0.018(6) 0.002(7)
C7 0.052(7) 0.074(10) 0.053(10) 0.010(7) 0.026(7) -0.015(7)
C8 0.053(7) 0.065(9) 0.021(7) 0.009(6) 0.001(5) 0.004(6)
C9 0.074(9) 0.042(8) 0.054(10) 0.005(7) 0.024(7) -0.020(7)
C10 0.075(9) 0.058(9) 0.062(11) 0.001(7) 0.042(8) -0.014(7)
C11 0.059(8) 0.083(11) 0.032(8) 0.002(7) 0.015(6) -0.001(7)
C12 0.046(7) 0.047(8) 0.069(11) 0.000(7) 0.021(7) 0.001(6)
C13 0.094(11) 0.040(8) 0.068(12) 0.008(8) 0.019(9) -0.007(7)
C14 0.066(9) 0.060(10) 0.057(11) 0.001(7) 0.021(7) 0.003(7)
C15 0.070(9) 0.041(8) 0.058(10) -0.009(7) 0.016(8) -0.001(7)
C16 0.095(11) 0.051(9) 0.054(11) 0.002(8) 0.021(8) 0.016(8)
C17 0.096(11) 0.072(10) 0.029(9) -0.003(7) 0.010(7) 0.009(9)
C18 0.054(8) 0.084(11) 0.060(11) -0.002(8) 0.016(7) 0.001(8)
C19 0.051(7) 0.055(8) 0.039(8) 0.015(6) -0.002(6) -0.018(6)
C20 0.045(7) 0.056(9) 0.051(9) 0.012(7) 0.014(6) 0.019(6)
C21 0.046(7) 0.064(9) 0.060(10) 0.018(8) -0.001(7) 0.017(7)
C22 0.053(8) 0.057(9) 0.060(10) 0.012(7) 0.016(7) 0.003(7)
C23 0.050(7) 0.063(9) 0.056(10) 0.004(7) 0.020(7) -0.015(7)
C24 0.055(8) 0.055(8) 0.070(11) 0.000(7) 0.034(7) 0.003(7)
C25 0.055(8) 0.049(8) 0.092(13) -0.002(8) 0.014(8) -0.008(7)
C26 0.074(10) 0.041(8) 0.092(14) -0.001(8) 0.043(9) -0.005(7)
C27 0.119(16) 0.087(14) 0.14(2) -0.059(14) 0.089(16) -0.039(12)
C28 0.104(15) 0.074(13) 0.17(2) -0.015(14) 0.095(16) -0.003(11)
N1 0.057(6) 0.068(8) 0.024(6) -0.006(5) 0.010(5) -0.006(6)
N2 0.049(6) 0.054(7) 0.038(7) 0.004(5) 0.015(5) 0.002(5)
N3 0.039(5) 0.064(7) 0.049(8) 0.017(6) 0.020(5) 0.014(5)
N4 0.066(7) 0.054(7) 0.037(7) -0.009(5) 0.020(5) -0.006(5)
N5 0.068(7) 0.055(7) 0.048(8) -0.002(6) 0.012(6) 0.006(6)
N6 0.067(7) 0.043(6) 0.044(8) -0.001(5) 0.017(6) 0.005(5)
N7 0.063(8) 0.049(7) 0.118(13) 0.013(8) 0.046(8) 0.003(6)
N8 0.075(9) 0.063(9) 0.116(14) -0.009(9) 0.054(9) -0.010(7)
O1 0.098(8) 0.085(9) 0.121(12) 0.035(8) 0.047(8) 0.025(7)
O2 0.077(6) 0.051(5) 0.037(6) -0.014(4) 0.028(4) -0.004(5)
O3 0.054(4) 0.034(4) 0.035(5) 0.001(4) 0.015(4) 0.001(4)
O4 0.051(5) 0.069(6) 0.037(6) -0.002(4) 0.008(4) 0.006(4)
O5 0.111(9) 0.124(10) 0.057(8) 0.004(7) 0.051(7) 0.037(8)
O6 0.057(5) 0.046(5) 0.052(6) 0.013(4) 0.014(4) 0.001(4)
O7 0.051(5) 0.056(6) 0.077(8) 0.004(5) 0.014(5) 0.000(4)
O8 0.058(5) 0.070(6) 0.086(8) 0.001(6) 0.044(5) -0.008(5)
O9 0.126(9) 0.042(6) 0.061(8) -0.013(5) 0.010(6) -0.011(6)
O10 0.096(7) 0.069(7) 0.074(8) -0.023(6) 0.031(6) -0.006(6)
O11 0.071(6) 0.086(7) 0.045(6) 0.000(5) 0.022(5) 0.041(5)
O12 0.075(6) 0.042(5) 0.048(6) 0.002(4) -0.005(5) -0.006(4)
O13 0.049(5) 0.069(7) 0.093(9) -0.002(6) 0.033(5) 0.002(5)

loop_
_atom_type_symbol
_atom_type_description
_atom_type_scat_dispersion_real
_atom_type_scat_dispersion_imag
_atom_type_scat_source
C C 0.0033 0.0016 'International Tables Vol C Tables 4.2.6.8 and 6.1.1.4'
H H 0.0000 0.0000 'International Tables Vol C Tables 4.2.6.8 and 6.1.1.4'
N N 0.0061 0.0033 'International Tables Vol C Tables 4.2.6.8 and 6.1.1.4'
O O 0.0106 0.0060 'International Tables Vol C Tables 4.2.6.8 and 6.1.1.4'
Mo Mo -1.6832 0.6857 'International Tables Vol C Tables 4.2.6.8 and 6.1.1.4'
Ag Ag -0.8971 1.1015 'International Tables Vol C Tables 4.2.6.8 and 6.1.1.4'

loop_
_geom_angle_atom_site_label_1
_geom_angle_atom_site_label_2
_geom_angle_atom_site_label_3
_geom_angle
_geom_angle_site_symmetry_1
_geom_angle_site_symmetry_3
_geom_angle_publ_flag
O13 Mo1 O6 104.0(5) . . ?
O13 Mo1 O7 96.3(4) . . ?
O6 Mo1 O7 101.8(4) . . ?
O13 Mo1 O3 100.5(4) . . ?
O6 Mo1 O3 98.3(4) . . ?
O7 Mo1 O3 149.8(4) . . ?
O13 Mo1 O11 166.5(4) . . ?
O6 Mo1 O11 88.7(4) . . ?
O7 Mo1 O11 76.4(4) . . ?
O3 Mo1 O11 81.8(3) . . ?
O13 Mo1 O12 93.1(5) . . ?
O6 Mo1 O12 162.0(4) . . ?
O7 Mo1 O12 81.4(4) . . ?
O3 Mo1 O12 72.9(3) . . ?
O11 Mo1 O12 74.8(4) . . ?
O1 Mo2 O10 107.0(6) . . ?
O1 Mo2 O2 103.0(5) . . ?
O10 Mo2 O2 106.8(5) . . ?
O1 Mo2 O7 104.3(6) . 3_757 ?
O10 Mo2 O7 104.7(5) . 3_757 ?
O2 Mo2 O7 129.4(4) . 3_757 ?
O8 Mo3 O11 107.7(5) . . ?
O8 Mo3 O4 109.9(5) . . ?
O11 Mo3 O4 111.1(4) . . ?
O8 Mo3 O12 107.7(5) . 3_757 ?
O11 Mo3 O12 110.5(4) . 3_757 ?
O4 Mo3 O12 109.9(4) . 3_757 ?
O9 Mo4 O5 105.3(7) . . ?
O9 Mo4 O3 98.4(4) . . ?
O5 Mo4 O3 100.3(5) . . ?
O9 Mo4 O2 100.6(5) . . ?
O5 Mo4 O2 97.7(5) . . ?
O3 Mo4 O2 149.3(3) . . ?
O9 Mo4 O12 163.3(5) . . ?
O5 Mo4 O12 90.5(5) . . ?
O3 Mo4 O12 72.8(3) . . ?
O2 Mo4 O12 82.5(3) . . ?
O9 Mo4 O4 90.3(5) . . ?
O5 Mo4 O4 163.9(5) . . ?
O3 Mo4 O4 81.0(3) . . ?
O2 Mo4 O4 75.0(3) . . ?
O12 Mo4 O4 74.5(3) . . ?
N4 Ag1 N1 178.6(4) . . ?
N5 Ag2 N8 167.6(5) . . ?
N2 C1 N1 111.8(13) . . ?
N2 C1 H1A 124.1 . . ?
N1 C1 H1A 124.1 . . ?
C3 C2 N1 109.5(13) . . ?
C3 C2 H2A 125.2 . . ?
N1 C2 H2A 125.2 . . ?
C2 C3 N2 106.6(13) . . ?
C2 C3 H3A 126.7 . . ?
N2 C3 H3A 126.7 . . ?
N2 C4 C5 110.0(10) . 1_554 ?
N2 C4 H4A 109.7 . . ?
C5 C4 H4A 109.7 1_554 . ?
N2 C4 H4B 109.7 . . ?
C5 C4 H4B 109.7 1_554 . ?
H4A C4 H4B 108.2 . . ?
C10 C5 C6 119.6(13) . . ?
C10 C5 C4 120.5(12) . 1_556 ?
C6 C5 C4 119.8(13) . 1_556 ?
C5 C6 C7 121.3(14) . . ?
C5 C6 H6A 119.4 . . ?
C7 C6 H6A 119.4 . . ?
C8 C7 C6 119.6(12) . . ?
C8 C7 H7A 120.2 . . ?
C6 C7 H7A 120.2 . . ?
C7 C8 C9 117.7(13) . . ?
C7 C8 C11 119.0(12) . . ?
C9 C8 C11 123.3(13) . . ?
C10 C9 C8 120.8(13) . . ?
C10 C9 H9A 119.6 . . ?
C8 C9 H9A 119.6 . . ?
C5 C10 C9 121.0(12) . . ?
C5 C10 H10A 119.5 . . ?
C9 C10 H10A 119.5 . . ?
N3 C11 C8 109.2(10) . . ?
N3 C11 H11A 109.8 . . ?
C8 C11 H11A 109.8 . . ?
N3 C11 H11B 109.8 . . ?
C8 C11 H11B 109.8 . . ?
H11A C11 H11B 108.3 . . ?
N4 C12 N3 112.9(12) . . ?
N4 C12 H12A 123.6 . . ?
N3 C12 H12A 123.6 . . ?
C14 C13 N3 109.4(13) . . ?
C14 C13 H13A 125.3 . . ?
N3 C13 H13A 125.3 . . ?
C13 C14 N4 108.7(13) . . ?
C13 C14 H14A 125.6 . . ?
N4 C14 H14A 125.7 . . ?
N6 C15 N5 112.4(14) . . ?
N6 C15 H15A 123.8 . . ?
N5 C15 H15A 123.8 . . ?
C17 C16 N5 110.4(15) . . ?
C17 C16 H16A 124.8 . . ?
N5 C16 H16A 124.8 . . ?
C16 C17 N6 106.0(13) . . ?
C16 C17 H17A 127.0 . . ?
N6 C17 H17A 127.0 . . ?
N6 C18 C19 115.2(11) 2_748 . ?
N6 C18 H18A 108.5 2_748 . ?
C19 C18 H18A 108.5 . . ?
N6 C18 H18B 108.5 2_748 . ?
C19 C18 H18B 108.5 . . ?
H18A C18 H18B 107.5 . . ?
C24 C19 C20 117.9(13) . . ?
C24 C19 C18 124.1(14) . . ?
C20 C19 C18 117.9(12) . . ?
C21 C20 C19 120.5(13) . . ?
C21 C20 H20A 119.8 . . ?
C19 C20 H20A 119.8 . . ?
C20 C21 C22 121.5(13) . . ?
C20 C21 H21A 119.2 . . ?
C22 C21 H21A 119.2 . . ?
C23 C22 C21 116.0(13) . . ?
C23 C22 C25 119.9(13) . . ?
C21 C22 C25 124.0(13) . . ?
C22 C23 C24 122.3(12) . . ?
C22 C23 H23A 118.9 . . ?
C24 C23 H23A 118.9 . . ?
C19 C24 C23 121.7(13) . . ?
C19 C24 H24A 119.2 . . ?
C23 C24 H24A 119.2 . . ?
N7 C25 C22 110.9(13) . . ?
N7 C25 H25A 109.5 . . ?
C22 C25 H25A 109.5 . . ?
N7 C25 H25B 109.5 . . ?
C22 C25 H25B 109.5 . . ?
H25A C25 H25B 108.0 . . ?
N8 C26 N7 111.2(14) . . ?
N8 C26 H26A 124.4 . . ?
N7 C26 H26A 124.4 . . ?
C28 C27 N8 107.4(17) . . ?
C28 C27 H27A 126.3 . . ?
N8 C27 H27A 126.3 . . ?
C27 C28 N7 110.3(17) . . ?
C27 C28 H28A 124.8 . . ?
N7 C28 H28A 124.8 . . ?
C1 N1 C2 104.8(11) . . ?
C1 N1 Ag1 123.4(9) . . ?
C2 N1 Ag1 131.0(9) . . ?
C1 N2 C3 107.1(12) . . ?
C1 N2 C4 124.0(12) . . ?
C3 N2 C4 128.3(12) . . ?
C12 N3 C13 104.9(13) . . ?
C12 N3 C11 124.9(13) . . ?
C13 N3 C11 130.2(12) . . ?
C12 N4 C14 104.0(12) . . ?
C12 N4 Ag1 128.6(9) . . ?
C14 N4 Ag1 127.2(9) . . ?
C15 N5 C16 103.8(13) . . ?
C15 N5 Ag2 128.0(10) . . ?
C16 N5 Ag2 128.0(11) . . ?
C15 N6 C17 107.3(13) . . ?
C15 N6 C18 125.7(13) . 2_758 ?
C17 N6 C18 127.0(13) . 2_758 ?
C26 N7 C28 104.3(17) . . ?
C26 N7 C25 126.4(14) . . ?
C28 N7 C25 129.2(15) . . ?
C26 N8 C27 106.6(15) . . ?
C26 N8 Ag2 128.6(11) . . ?
C27 N8 Ag2 122.5(13) . . ?
Mo2 O2 Mo4 128.3(5) . . ?
Mo4 O3 Mo1 120.4(4) . . ?
Mo3 O4 Mo4 127.7(4) . . ?
Mo2 O7 Mo1 132.2(5) 3_757 . ?
Mo3 O11 Mo1 129.2(5) . . ?
Mo3 O12 Mo1 134.9(5) 3_757 . ?
Mo3 O12 Mo4 134.2(4) 3_757 . ?
Mo1 O12 Mo4 90.2(3) . . ?

loop_
_geom_bond_atom_site_label_1
_geom_bond_atom_site_label_2
_geom_bond_distance
_geom_bond_site_symmetry_2
_geom_bond_publ_flag
Mo1 O13 1.690(9) . ?
Mo1 O6 1.694(9) . ?
Mo1 O7 1.923(10) . ?
Mo1 O3 1.926(8) . ?
Mo1 O11 2.321(8) . ?
Mo1 O12 2.330(9) . ?
Mo2 O1 1.657(12) . ?
Mo2 O10 1.677(11) . ?
Mo2 O2 1.833(9) . ?
Mo2 O7 1.861(10) 3_757 ?
Mo3 O8 1.684(8) . ?
Mo3 O11 1.744(9) . ?
Mo3 O4 1.751(9) . ?
Mo3 O12 1.789(9) 3_757 ?
Mo4 O9 1.674(10) . ?
Mo4 O5 1.676(10) . ?
Mo4 O3 1.897(8) . ?
Mo4 O2 1.949(9) . ?
Mo4 O12 2.353(9) . ?
Mo4 O4 2.375(9) . ?
Ag1 N4 2.079(11) . ?
Ag1 N1 2.112(11) . ?
Ag2 N5 2.107(12) . ?
Ag2 N8 2.119(14) . ?
C1 N2 1.321(16) . ?
C1 N1 1.331(16) . ?
C1 H1A 0.9300 . ?
C2 C3 1.34(2) . ?
C2 N1 1.378(17) . ?
C2 H2A 0.9300 . ?
C3 N2 1.373(17) . ?
C3 H3A 0.9300 . ?
C4 N2 1.475(16) . ?
C4 C5 1.506(18) 1_554 ?
C4 H4A 0.9700 . ?
C4 H4B 0.9700 . ?
C5 C10 1.348(19) . ?
C5 C6 1.351(18) . ?
C5 C4 1.506(18) 1_556 ?
C6 C7 1.405(18) . ?
C6 H6A 0.9300 . ?
C7 C8 1.377(19) . ?
C7 H7A 0.9300 . ?
C8 C9 1.402(18) . ?
C8 C11 1.524(18) . ?
C9 C10 1.373(18) . ?
C9 H9A 0.9300 . ?
C10 H10A 0.9300 . ?
C11 N3 1.449(17) . ?
C11 H11A 0.9700 . ?
C11 H11B 0.9700 . ?
C12 N4 1.330(17) . ?
C12 N3 1.343(17) . ?
C12 H12A 0.9300 . ?
C13 C14 1.32(2) . ?
C13 N3 1.370(18) . ?
C13 H13A 0.9300 . ?
C14 N4 1.405(17) . ?
C14 H14A 0.9300 . ?
C15 N6 1.306(17) . ?
C15 N5 1.333(17) . ?
C15 H15A 0.9300 . ?
C16 C17 1.35(2) . ?
C16 N5 1.353(18) . ?
C16 H16A 0.9300 . ?
C17 N6 1.351(18) . ?
C17 H17A 0.9300 . ?
C18 N6 1.472(17) 2_748 ?
C18 C19 1.495(19) . ?
C18 H18A 0.9700 . ?
C18 H18B 0.9700 . ?
C19 C24 1.336(18) . ?
C19 C20 1.399(19) . ?
C20 C21 1.354(19) . ?
C20 H20A 0.9300 . ?
C21 C22 1.417(19) . ?
C21 H21A 0.9300 . ?
C22 C23 1.348(19) . ?
C22 C25 1.491(19) . ?
C23 C24 1.381(19) . ?
C23 H23A 0.9300 . ?
C24 H24A 0.9300 . ?
C25 N7 1.47(2) . ?
C25 H25A 0.9700 . ?
C25 H25B 0.9700 . ?
C26 N8 1.33(2) . ?
C26 N7 1.339(18) . ?
C26 H26A 0.9300 . ?
C27 C28 1.32(3) . ?
C27 N8 1.36(2) . ?
C27 H27A 0.9300 . ?
C28 N7 1.37(2) . ?
C28 H28A 0.9300 . ?
N6 C18 1.472(18) 2_758 ?
O7 Mo2 1.861(10) 3_757 ?
O12 Mo3 1.789(9) 3_757 ?
